data_4514184
loop_
_publ_author_name
'Holmsen, Marte Sofie Martinsen'
'Nova, Ainara'
'Balcells, David'
'Langseth, Eirin'
'\/Oien-\/Odegaard, Sigurd'
'Heyn, Richard H.'
'Tilset, Mats'
'Laurenczy, G\'abor'

_publ_section_title
;
 trans-Mutation at Gold(III): A Mechanistic Study of a Catalytic Acetylene
 Functionalization via a Double Insertion Pathway
;
_journal_issue 8
_journal_name_full 'ACS Catalysis'
_journal_page_first 5023
_journal_paper_doi 10.1021/acscatal.7b01364
_journal_volume 7
_journal_year 2017
_chemical_formula_moiety 'C18 H12 Au F6 N O4, 0.25(C2 Cl), 0.25(C2)'
_chemical_formula_sum 'C19 H12 Au Cl0.25 F6 N O4'
_chemical_formula_weight 638.12
_space_group_crystal_system monoclinic
_space_group_IT_number 13
_space_group_name_Hall '-P 2yac'
_space_group_name_H-M_alt 'P 1 2/n 1'
_symmetry_space_group_name_Hall '-P 2yac'
_symmetry_space_group_name_H-M 'P 1 2/n 1'
_atom_sites_solution_hydrogens geom
_audit_creation_date 2017-02-16
_audit_creation_method
;
Olex2 1.2
(compiled 2017.01.04 svn.r3372 for OlexSys, GUI svn.r5292)
;
_audit_update_record
;
2017-02-16 deposited with the CCDC.
2017-04-09 downloaded from the CCDC.
;
_cell_angle_alpha 90
_cell_angle_beta 103.649(3)
_cell_angle_gamma 90
_cell_formula_units_Z 8
_cell_length_a 29.449(3)
_cell_length_b 4.6494(5)
_cell_length_c 29.503(3)
_cell_measurement_reflns_used 9430
_cell_measurement_temperature 100(2)
_cell_measurement_theta_max 25.773
_cell_measurement_theta_min 2.862
_cell_volume 3925.5(7)
_computing_cell_refinement 'APEX3 v2016.9-0 (Bruker-AXS, 2016)'
_computing_data_collection 'APEX3 v2016.9-0 (Bruker-AXS, 2016)'
_computing_data_reduction 'SAINT v8.35A (Bruker-AXS, 2016)'
_computing_molecular_graphics 'Diamond v4.0.1 (Brandenburg, 2014)'
_computing_publication_material 'Olex2 (Dolomanov et al., 2009)'
_computing_structure_refinement 'XL (Sheldrick, 2015b)'
_computing_structure_solution 'XT (Sheldrick, 2015a)'
_diffrn_ambient_temperature 99.98
_diffrn_detector 'Bruker PHOTON100 area detector'
_diffrn_detector_area_resol_mean 10.4167
_diffrn_detector_type 'CMOS area detector'
_diffrn_measured_fraction_theta_full 0.997
_diffrn_measured_fraction_theta_max 0.995
_diffrn_measurement_device 'three-circle diffractometer'
_diffrn_measurement_device_type 'Bruker D8 Venture'
_diffrn_measurement_method '\w and \f scans'
_diffrn_radiation_probe x-ray
_diffrn_radiation_type MoK\a
_diffrn_radiation_wavelength 0.71073
_diffrn_reflns_av_R_equivalents 0.0673
_diffrn_reflns_av_unetI/netI 0.0381
_diffrn_reflns_Laue_measured_fraction_full 0.997
_diffrn_reflns_Laue_measured_fraction_max 0.995
_diffrn_reflns_limit_h_max 36
_diffrn_reflns_limit_h_min -36
_diffrn_reflns_limit_k_max 5
_diffrn_reflns_limit_k_min -5
_diffrn_reflns_limit_l_max 36
_diffrn_reflns_limit_l_min -36
_diffrn_reflns_number 54424
_diffrn_reflns_point_group_measured_fraction_full 0.997
_diffrn_reflns_point_group_measured_fraction_max 0.995
_diffrn_reflns_theta_full 25.790
_diffrn_reflns_theta_max 25.790
_diffrn_reflns_theta_min 2.081
_diffrn_source 'microfocus sealed X-ray tube'
_diffrn_standards_number 0
_exptl_absorpt_coefficient_mu 7.613
_exptl_absorpt_correction_T_max 1.0000
_exptl_absorpt_correction_T_min 0.3561
_exptl_absorpt_correction_type multi-scan
_exptl_absorpt_process_details
'SADABS-2016/2 (Bruker,2016/2) was used for absorption correction. wR2(int) was 0.1355 before and 0.0803 after correction. The Ratio of minimum to maximum transmission is 0.3561. The \l/2 correction factor is Not present.'
_exptl_crystal_colour 'clear colourless'
_exptl_crystal_density_diffrn 2.160
_exptl_crystal_description prism
_exptl_crystal_F_000 2418
_exptl_crystal_size_max 0.666
_exptl_crystal_size_mid 0.203
_exptl_crystal_size_min 0.082
_refine_diff_density_max 3.891
_refine_diff_density_min -4.905
_refine_diff_density_rms 0.242
_refine_ls_extinction_method none
_refine_ls_goodness_of_fit_ref 1.268
_refine_ls_hydrogen_treatment constr
_refine_ls_matrix_type full
_refine_ls_number_parameters 571
_refine_ls_number_reflns 7528
_refine_ls_number_restraints 126
_refine_ls_restrained_S_all 1.266
_refine_ls_R_factor_all 0.0529
_refine_ls_R_factor_gt 0.0525
_refine_ls_shift/su_max 0.000
_refine_ls_shift/su_mean 0.000
_refine_ls_structure_factor_coef Fsqd
_refine_ls_weighting_details 'w=1/[\s^2^(Fo^2^)+93.2065P] where P=(Fo^2^+2Fc^2^)/3'
_refine_ls_weighting_scheme calc
_refine_ls_wR_factor_gt 0.1170
_refine_ls_wR_factor_ref 0.1172
_reflns_Friedel_coverage 0.000
_reflns_number_gt 7473
_reflns_number_total 7528
_reflns_threshold_expression 'I > 2\s(I)'
_cod_data_source_file cs7b01364_si_003.cif
_cod_data_source_block msh-296-rota_sx
_cod_original_cell_volume 3925.4(8)
_cod_database_code 4514184
_shelx_shelxl_version_number 2014/7
_shelx_space_group_comment
;
The symmetry employed for this shelxl refinement is uniquely defined
by the following loop, which should always be used as a source of
symmetry information in preference to the above space-group names.
They are only intended as comments.
;
_shelx_estimated_absorpt_t_max 0.574
_shelx_estimated_absorpt_t_min 0.081
_olex2_refinement_description
;
1. Twinned data refinement
 Scales: 0.5694(14) 0.4306(14)
2. Fixed Uiso
 At 1.2 times of:
  All C(H) groups
 At 1.5 times of:
  All C(H,H,H) groups
3. Uiso/Uaniso restraints and constraints
Uanis(C115) \\sim Ueq, Uanis(C116) \\sim Ueq, Uanis(O101) \\sim Ueq: with sigma
of 0.01 and sigma for terminal atoms of 0.02
Uanis(C108) \\sim Ueq, Uanis(C104) \\sim Ueq, Uanis(C106) \\sim Ueq: with sigma
of 0.01 and sigma for terminal atoms of 0.02
Uanis(C113) \\sim Ueq, Uanis(C204) \\sim Ueq, Uanis(C202) \\sim Ueq,
Uanis(C105) \\sim Ueq, Uanis(O201) \\sim Ueq, Uanis(N201) \\sim Ueq,
Uanis(C210) \\sim Ueq, Uanis(C107) \\sim Ueq, Uanis(C201) \\sim Ueq,
Uanis(C101) \\sim Ueq: with sigma of 0.001 and sigma for terminal atoms of 0.002
Uanis(C213) \\sim Ueq: with sigma of 0.01 and sigma for terminal atoms of 0.02
Uanis(C212) \\sim Ueq: with sigma of 0.005 and sigma for terminal atoms of 0.01
Uanis(C901) \\sim Ueq, Uanis(C902) \\sim Ueq, Uanis(Cl90) \\sim Ueq: with sigma
of 0.01 and sigma for terminal atoms of 0.02
4. Others
 Fixed Sof: Cl90(0.5)
5.a Aromatic/amide H refined with riding coordinates:
 C212(H212), C207(H207), C213(H213), C210(H210), C205(H205), C209(H209),
 C52(H52), C203(H203), C108(H108), C109(H109), C103(H103), C111(H111),
 C104(H104), C110(H110), C208(H208), C106(H106), C114(H114), C113(H113)
5.b Idealised Me refined as rotating group:
 C112(H11A,H11B,H11C), C211(H21A,H21B,H21C)
;
_olex2_submission_special_instructions 'No special instructions were received'

loop_
_space_group_symop_operation_xyz
'x, y, z'
'-x+1/2, y, -z+1/2'
'-x, -y, -z'
'x-1/2, -y, z-1/2'

loop_
_atom_site_label
_atom_site_type_symbol
_atom_site_fract_x
_atom_site_fract_y
_atom_site_fract_z
_atom_site_U_iso_or_equiv
_atom_site_adp_type
_atom_site_occupancy
_atom_site_site_symmetry_order
_atom_site_calc_flag
_atom_site_refinement_flags_posn
_atom_site_refinement_flags_adp
_atom_site_refinement_flags_occupancy
Au20 Au 0.36097(2) 0.08177(11) 0.37126(2) 0.02448(15) Uani 1 1 d . . .
O201 O 0.2982(4) -0.065(2) 0.3882(4) 0.029(2) Uani 1 1 d . U .
C212 C 0.3759(6) 0.312(4) 0.4305(6) 0.039(4) Uani 1 1 d . U .
H212 H 0.4080 0.3460 0.4442 0.046 Uiso 1 1 calc R . .
C202 C 0.4226(5) 0.089(3) 0.3100(5) 0.018(2) Uani 1 1 d . U .
O203 O 0.3630(5) 0.571(3) 0.4919(5) 0.043(3) Uani 1 1 d . . .
C206 C 0.3860(5) -0.116(3) 0.2866(5) 0.025(3) Uani 1 1 d . . .
C207 C 0.3170(4) -0.337(3) 0.2937(4) 0.021(3) Uani 1 1 d . . .
H207 H 0.2935 -0.3680 0.3105 0.025 Uiso 1 1 calc R . .
C213 C 0.3475(6) 0.412(4) 0.4508(6) 0.037(4) Uani 1 1 d . U .
H213 H 0.3150 0.3819 0.4387 0.045 Uiso 1 1 calc R . .
C201 C 0.4185(4) 0.212(3) 0.3515(4) 0.014(2) Uani 1 1 d . U .
C210 C 0.3854(5) -0.264(3) 0.2464(5) 0.022(3) Uani 1 1 d . U .
H210 H 0.4096 -0.2383 0.2304 0.026 Uiso 1 1 calc R . .
C205 C 0.4504(5) 0.426(3) 0.3732(5) 0.025(3) Uani 1 1 d . . .
H205 H 0.4462 0.5173 0.4008 0.030 Uiso 1 1 calc R . .
C204 C 0.4879(6) 0.504(3) 0.3548(5) 0.023(3) Uani 1 1 d . U .
C209 C 0.3501(6) -0.447(3) 0.2302(6) 0.029(4) Uani 1 1 d . . .
H209 H 0.3492 -0.5517 0.2024 0.035 Uiso 1 1 calc R . .
C52 C 0.4610(5) 0.172(3) 0.2919(5) 0.031(3) Uani 1 1 d . . .
H52 H 0.4650 0.0851 0.2640 0.037 Uiso 1 1 calc R . .
C203 C 0.4929(5) 0.377(3) 0.3138(5) 0.027(3) Uani 1 1 d . . .
H203 H 0.5183 0.4298 0.3008 0.033 Uiso 1 1 calc R . .
Au10 Au 0.62510(2) 0.02058(14) 0.13996(2) 0.01425(11) Uani 1 1 d . . .
F102 F 0.6404(4) -0.050(3) 0.3211(3) 0.044(3) Uani 1 1 d . . .
F103 F 0.6074(4) -0.4080(19) 0.2817(3) 0.037(2) Uani 1 1 d . . .
F101 F 0.5712(3) -0.005(2) 0.2789(3) 0.032(2) Uani 1 1 d . . .
C108 C 0.7026(5) -0.410(3) 0.1837(4) 0.020(3) Uani 1 1 d . U .
H108 H 0.6860 -0.4352 0.2075 0.024 Uiso 1 1 calc R . .
C101 C 0.6433(4) 0.148(2) 0.0817(4) 0.013(2) Uani 1 1 d . U .
C105 C 0.6419(5) 0.422(3) 0.0128(5) 0.016(3) Uani 1 1 d . U .
C109 C 0.7436(5) -0.566(3) 0.1866(5) 0.020(3) Uani 1 1 d . . .
H109 H 0.7546 -0.6965 0.2115 0.024 Uiso 1 1 calc R . .
C117 C 0.6323(5) -0.023(3) 0.2398(5) 0.019(3) Uani 1 1 d . . .
O101 O 0.6064(3) -0.121(2) 0.2011(3) 0.0170(19) Uani 1 1 d . U .
C118 C 0.6134(5) -0.120(3) 0.2823(5) 0.019(3) Uani 1 1 d . . .
C103 C 0.7060(4) 0.093(3) 0.0415(5) 0.018(3) Uani 1 1 d . . .
H103 H 0.7344 0.0077 0.0384 0.022 Uiso 1 1 calc R . .
C111 C 0.7494(6) -0.338(3) 0.1134(5) 0.025(3) Uani 1 1 d . . .
H111 H 0.7645 -0.3161 0.0885 0.030 Uiso 1 1 calc R . .
C104 C 0.6830(5) 0.294(3) 0.0083(5) 0.023(3) Uani 1 1 d . U .
H104 H 0.6957 0.3417 -0.0174 0.027 Uiso 1 1 calc R . .
C112 C 0.6162(6) 0.640(3) -0.0229(6) 0.029(4) Uani 1 1 d . . .
H11A H 0.6146 0.8249 -0.0076 0.043 Uiso 1 1 calc GR . .
H11B H 0.5845 0.5703 -0.0366 0.043 Uiso 1 1 calc GR . .
H11C H 0.6331 0.6635 -0.0476 0.043 Uiso 1 1 calc GR . .
C102 C 0.6873(5) 0.021(3) 0.0786(5) 0.017(2) Uani 1 1 d . . .
C107 C 0.7090(4) -0.191(3) 0.1139(4) 0.015(3) Uani 1 1 d . U .
N101 N 0.6853(4) -0.223(2) 0.1486(4) 0.016(2) Uani 1 1 d . . .
O102 O 0.6688(3) 0.114(2) 0.2471(3) 0.025(2) Uani 1 1 d . . .
F203 F 0.2255(4) 0.083(2) 0.4298(4) 0.038(2) Uani 1 1 d . . .
F201 F 0.2161(4) -0.316(2) 0.3933(4) 0.042(3) Uani 1 1 d . . .
N201 N 0.3519(4) -0.150(2) 0.3097(4) 0.022(2) Uani 1 1 d . U .
F202 F 0.1786(3) 0.062(2) 0.3625(4) 0.043(3) Uani 1 1 d . . .
O202 O 0.2548(3) 0.197(2) 0.3331(4) 0.032(3) Uani 1 1 d . . .
C110 C 0.7681(5) -0.526(3) 0.1522(5) 0.024(3) Uani 1 1 d . . .
H110 H 0.7970 -0.6227 0.1542 0.029 Uiso 1 1 calc R . .
C208 C 0.3156(5) -0.484(3) 0.2532(6) 0.028(3) Uani 1 1 d . . .
H208 H 0.2905 -0.6115 0.2411 0.034 Uiso 1 1 calc R . .
F206 F 0.3898(8) 0.955(7) 0.5564(7) 0.185(15) Uani 1 1 d . . .
O204 O 0.2941(5) 0.545(6) 0.5104(6) 0.127(11) Uani 1 1 d . . .
C106 C 0.6225(5) 0.348(3) 0.0504(4) 0.017(3) Uani 1 1 d . U .
H106 H 0.5947 0.4397 0.0538 0.021 Uiso 1 1 calc R . .
F205 F 0.3277(7) 0.952(5) 0.5754(8) 0.155(12) Uani 1 1 d . . .
C214 C 0.3324(6) 0.626(6) 0.5184(7) 0.055(6) Uani 1 1 d . . .
C215 C 0.3554(7) 0.802(5) 0.5611(7) 0.047(5) Uani 1 1 d . . .
C217 C 0.2207(6) -0.030(3) 0.3898(6) 0.029(4) Uani 1 1 d . . .
F204 F 0.3713(9) 0.630(5) 0.5967(7) 0.155(10) Uani 1 1 d . . .
C216 C 0.2606(5) 0.046(3) 0.3666(5) 0.020(3) Uani 1 1 d . . .
C114 C 0.5478(5) 0.384(3) 0.1539(6) 0.027(3) Uani 1 1 d . . .
H114 H 0.5618 0.3766 0.1864 0.032 Uiso 1 1 calc R . .
C113 C 0.5646(5) 0.247(3) 0.1234(5) 0.020(3) Uani 1 1 d . U .
H113 H 0.5478 0.2524 0.0917 0.024 Uiso 1 1 calc R . .
O103 O 0.5060(4) 0.551(2) 0.1350(4) 0.024(2) Uani 1 1 d . . .
O104 O 0.4950(4) 0.651(3) 0.2068(4) 0.036(3) Uani 1 1 d . . .
F105 F 0.4368(5) 1.076(2) 0.1649(4) 0.052(3) Uani 1 1 d . . .
F104 F 0.4049(3) 0.689(2) 0.1330(4) 0.049(3) Uani 1 1 d . . .
C115 C 0.4857(5) 0.671(3) 0.1659(5) 0.025(3) Uani 1 1 d . U .
F106 F 0.4470(4) 0.945(2) 0.0982(4) 0.047(3) Uani 1 1 d . . .
C116 C 0.4431(6) 0.854(4) 0.1400(6) 0.033(4) Uani 1 1 d . U .
C211 C 0.5242(5) 0.714(4) 0.3804(6) 0.032(4) Uani 1 1 d . . .
H21A H 0.5089 0.8949 0.3853 0.048 Uiso 1 1 calc GR . .
H21B H 0.5471 0.7512 0.3619 0.048 Uiso 1 1 calc GR . .
H21C H 0.5400 0.6327 0.4107 0.048 Uiso 1 1 calc GR . .
C902 C 0.4976(6) -0.080(3) 0.0107(6) 0.032(4) Uani 1 1 d . U .
C901 C 0.4803(11) 0.877(7) 0.5030(10) 0.109(10) Uani 1 1 d . U .
Cl90 Cl 0.5003(6) -0.418(3) 0.0061(5) 0.067(4) Uani 0.5 1 d . U P

loop_
_atom_site_aniso_label
_atom_site_aniso_U_11
_atom_site_aniso_U_22
_atom_site_aniso_U_33
_atom_site_aniso_U_23
_atom_site_aniso_U_13
_atom_site_aniso_U_12
Au20 0.0175(3) 0.0373(4) 0.0223(3) -0.0029(2) 0.01205(19) -0.0006(2)
O201 0.029(3) 0.030(3) 0.029(3) 0.0001(10) 0.0075(11) -0.0002(10)
C212 0.033(5) 0.050(6) 0.038(5) 0.001(4) 0.018(4) -0.009(4)
C202 0.018(3) 0.018(3) 0.018(3) -0.0001(10) 0.0048(11) 0.0000(10)
O203 0.042(8) 0.051(8) 0.045(8) -0.015(6) 0.027(6) -0.009(6)
C206 0.022(7) 0.027(7) 0.030(8) 0.010(6) 0.011(6) 0.005(6)
C207 0.011(6) 0.039(8) 0.011(6) 0.001(5) 0.000(5) -0.002(6)
C213 0.021(6) 0.050(8) 0.043(8) -0.003(6) 0.012(6) -0.002(6)
C201 0.014(3) 0.015(3) 0.014(3) 0.0006(10) 0.0038(11) 0.0004(10)
C210 0.022(3) 0.022(3) 0.022(3) 0.0001(10) 0.0054(12) 0.0002(10)
C205 0.016(7) 0.034(8) 0.027(8) -0.016(6) 0.007(6) -0.008(6)
C204 0.023(3) 0.024(3) 0.024(3) 0.0004(10) 0.0056(12) 0.0000(10)
C209 0.042(10) 0.032(8) 0.021(8) 0.000(6) 0.023(7) 0.001(7)
C52 0.025(8) 0.033(8) 0.036(9) -0.003(7) 0.011(7) -0.012(6)
C203 0.031(8) 0.030(8) 0.027(8) 0.003(6) 0.021(7) -0.002(7)
Au10 0.0214(3) 0.0129(2) 0.0103(2) -0.00188(17) 0.00743(15) 0.0011(2)
F102 0.042(6) 0.075(8) 0.015(5) -0.005(5) 0.009(4) -0.015(5)
F103 0.069(7) 0.021(4) 0.032(5) 0.005(4) 0.032(5) -0.005(5)
F101 0.020(5) 0.040(5) 0.042(6) 0.000(4) 0.019(4) 0.006(4)
C108 0.026(6) 0.026(6) 0.010(5) -0.001(5) 0.009(5) -0.006(5)
C101 0.014(3) 0.013(3) 0.013(2) -0.0004(10) 0.0035(11) -0.0005(10)
C105 0.017(3) 0.016(3) 0.016(3) -0.0002(10) 0.0038(12) -0.0003(10)
C109 0.020(7) 0.019(6) 0.015(7) 0.001(5) -0.007(5) 0.006(5)
C117 0.015(7) 0.025(7) 0.020(7) 0.008(6) 0.011(6) 0.009(5)
O101 0.016(4) 0.031(5) 0.006(4) -0.006(3) 0.005(3) -0.008(4)
C118 0.021(7) 0.018(7) 0.024(8) 0.001(6) 0.016(6) -0.002(6)
C103 0.014(6) 0.022(6) 0.021(7) 0.000(5) 0.008(5) 0.001(5)
C111 0.031(8) 0.021(7) 0.027(8) 0.006(6) 0.015(7) -0.002(6)
C104 0.033(7) 0.025(6) 0.015(6) 0.000(5) 0.013(5) -0.006(5)
C112 0.033(9) 0.024(8) 0.026(8) 0.008(6) 0.000(7) 0.009(7)
C102 0.018(7) 0.017(5) 0.018(6) -0.007(5) 0.011(5) -0.008(5)
C107 0.015(3) 0.015(3) 0.015(3) -0.0005(10) 0.0036(11) -0.0004(10)
N101 0.018(5) 0.018(5) 0.013(5) 0.010(4) 0.005(4) 0.001(4)
O102 0.021(5) 0.039(6) 0.016(5) -0.002(4) 0.011(4) -0.014(5)
F203 0.038(6) 0.043(6) 0.045(6) -0.007(4) 0.034(5) -0.001(4)
F201 0.051(6) 0.020(5) 0.063(7) 0.004(5) 0.031(6) -0.009(4)
N201 0.022(3) 0.022(3) 0.022(3) -0.0006(10) 0.0052(11) 0.0007(10)
F202 0.014(5) 0.055(6) 0.061(8) 0.012(5) 0.013(5) -0.006(4)
O202 0.019(5) 0.043(7) 0.036(6) 0.015(5) 0.009(5) 0.001(5)
C110 0.018(7) 0.030(8) 0.020(7) -0.004(6) -0.005(6) 0.002(6)
C208 0.012(7) 0.036(8) 0.036(9) 0.000(7) 0.004(6) -0.005(6)
F206 0.148(19) 0.31(3) 0.124(17) -0.16(2) 0.093(15) -0.17(2)
O204 0.025(8) 0.29(3) 0.063(11) -0.093(16) 0.014(7) -0.016(13)
C106 0.024(6) 0.020(5) 0.010(5) -0.003(4) 0.009(5) 0.000(5)
F205 0.095(14) 0.18(2) 0.155(19) -0.115(18) -0.034(13) 0.076(15)
C214 0.022(9) 0.100(18) 0.040(11) -0.023(11) 0.003(8) 0.012(10)
C215 0.044(11) 0.054(12) 0.035(10) -0.010(9) -0.004(9) 0.004(10)
C217 0.029(9) 0.027(8) 0.034(9) 0.004(7) 0.012(7) -0.001(6)
F204 0.22(3) 0.131(18) 0.070(12) -0.042(12) -0.045(14) 0.011(17)
C216 0.022(8) 0.025(7) 0.019(7) 0.002(6) 0.013(6) -0.001(6)
C114 0.020(7) 0.031(8) 0.028(8) -0.003(6) 0.003(6) 0.008(6)
C113 0.020(3) 0.020(3) 0.020(3) 0.0000(10) 0.0050(12) 0.0006(10)
O103 0.027(6) 0.030(5) 0.018(5) 0.003(4) 0.008(4) 0.010(4)
O104 0.034(6) 0.059(8) 0.018(6) -0.005(5) 0.011(5) 0.012(6)
F105 0.082(9) 0.031(6) 0.052(7) -0.003(5) 0.033(6) 0.007(6)
F104 0.033(6) 0.043(6) 0.070(8) -0.007(5) 0.014(5) 0.005(5)
C115 0.018(6) 0.032(6) 0.029(7) 0.004(5) 0.017(5) -0.002(5)
F106 0.052(7) 0.064(7) 0.028(5) 0.013(5) 0.016(5) 0.024(5)
C116 0.035(7) 0.044(7) 0.026(7) -0.004(6) 0.019(6) 0.002(6)
C211 0.010(7) 0.036(9) 0.047(10) 0.009(7) 0.003(7) -0.002(6)
C902 0.020(6) 0.054(8) 0.023(7) -0.014(6) 0.005(6) -0.003(6)
C901 0.115(17) 0.159(19) 0.053(12) -0.035(13) 0.021(12) 0.059(14)
Cl90 0.036(4) 0.099(9) 0.058(7) 0.017(7) -0.008(5) 0.005(7)

loop_
_atom_type_symbol
_atom_type_description
_atom_type_scat_dispersion_real
_atom_type_scat_dispersion_imag
_atom_type_scat_source
C C 0.0033 0.0016 'International Tables Vol C Tables 4.2.6.8 and 6.1.1.4'
H H 0.0000 0.0000 'International Tables Vol C Tables 4.2.6.8 and 6.1.1.4'
Au Au -2.0133 8.8022 'International Tables Vol C Tables 4.2.6.8 and 6.1.1.4'
Cl Cl 0.1484 0.1585 'International Tables Vol C Tables 4.2.6.8 and 6.1.1.4'
F F 0.0171 0.0103 'International Tables Vol C Tables 4.2.6.8 and 6.1.1.4'
N N 0.0061 0.0033 'International Tables Vol C Tables 4.2.6.8 and 6.1.1.4'
O O 0.0106 0.0060 'International Tables Vol C Tables 4.2.6.8 and 6.1.1.4'

loop_
_geom_angle_atom_site_label_1
_geom_angle_atom_site_label_2
_geom_angle_atom_site_label_3
_geom_angle
_geom_angle_site_symmetry_1
C212 Au20 O201 89.4(5) .
C212 Au20 C201 93.8(6) .
C212 Au20 N201 174.7(6) .
C201 Au20 O201 176.7(5) .
C201 Au20 N201 81.2(5) .
N201 Au20 O201 95.7(4) .
C216 O201 Au20 117.4(9) .
Au20 C212 H212 116.8 .
C213 C212 Au20 126.4(15) .
C213 C212 H212 116.8 .
C201 C202 C206 118.1(12) .
C201 C202 C52 117.8(13) .
C52 C202 C206 124.0(13) .
C214 O203 C213 118.4(15) .
C210 C206 C202 125.8(13) .
N201 C206 C202 112.8(13) .
N201 C206 C210 121.4(14) .
N201 C207 H207 120.3 .
N201 C207 C208 119.4(12) .
C208 C207 H207 120.3 .
C212 C213 O203 120.1(17) .
C212 C213 H213 119.9 .
O203 C213 H213 119.9 .
C202 C201 Au20 112.8(9) .
C202 C201 C205 120.2(12) .
C205 C201 Au20 126.7(9) .
C206 C210 H210 120.8 .
C209 C210 C206 118.5(14) .
C209 C210 H210 120.8 .
C201 C205 H205 119.6 .
C204 C205 C201 120.8(13) .
C204 C205 H205 119.6 .
C205 C204 C211 120.4(14) .
C203 C204 C205 119.3(14) .
C203 C204 C211 120.2(14) .
C210 C209 H209 119.6 .
C210 C209 C208 120.7(15) .
C208 C209 H209 119.6 .
C202 C52 H52 119.1 .
C203 C52 C202 121.8(14) .
C203 C52 H52 119.1 .
C204 C203 C52 120.0(13) .
C204 C203 H203 120.0 .
C52 C203 H203 120.0 .
C101 Au10 O101 179.0(4) .
C101 Au10 N101 82.7(5) .
C101 Au10 C113 92.2(5) .
N101 Au10 O101 96.5(4) .
C113 Au10 O101 88.6(5) .
C113 Au10 N101 173.2(5) .
C109 C108 H108 118.6 .
N101 C108 H108 118.6 .
N101 C108 C109 122.8(12) .
C102 C101 Au10 110.9(9) .
C106 C101 Au10 128.3(9) .
C106 C101 C102 120.5(11) .
C104 C105 C112 121.4(13) .
C104 C105 C106 119.9(13) .
C106 C105 C112 118.7(13) .
C108 C109 H109 120.6 .
C110 C109 C108 118.7(13) .
C110 C109 H109 120.6 .
O101 C117 C118 111.1(12) .
O102 C117 O101 130.3(12) .
O102 C117 C118 118.5(13) .
C117 O101 Au10 115.2(8) .
F102 C118 F103 108.6(13) .
F102 C118 F101 109.8(12) .
F102 C118 C117 112.4(12) .
F103 C118 C117 110.4(11) .
F101 C118 F103 106.3(12) .
F101 C118 C117 109.2(11) .
C104 C103 H103 120.0 .
C102 C103 H103 120.0 .
C102 C103 C104 119.9(12) .
C107 C111 H111 121.2 .
C107 C111 C110 117.6(13) .
C110 C111 H111 121.2 .
C105 C104 C103 120.5(12) .
C105 C104 H104 119.7 .
C103 C104 H104 119.7 .
C105 C112 H11A 109.5 .
C105 C112 H11B 109.5 .
C105 C112 H11C 109.5 .
H11A C112 H11B 109.5 .
H11A C112 H11C 109.5 .
H11B C112 H11C 109.5 .
C101 C102 C107 118.6(11) .
C103 C102 C101 118.7(13) .
C103 C102 C107 122.6(12) .
C111 C107 C102 124.1(12) .
C111 C107 N101 122.9(12) .
N101 C107 C102 112.9(11) .
C108 N101 Au10 126.9(9) .
C108 N101 C107 118.4(11) .
C107 N101 Au10 114.7(8) .
C206 N201 Au20 115.1(10) .
C207 N201 Au20 124.9(9) .
C207 N201 C206 119.8(12) .
C109 C110 C111 119.4(14) .
C109 C110 H110 120.3 .
C111 C110 H110 120.3 .
C207 C208 H208 119.9 .
C209 C208 C207 120.1(14) .
C209 C208 H208 119.9 .
C101 C106 C105 120.3(12) .
C101 C106 H106 119.9 .
C105 C106 H106 119.9 .
O203 C214 C215 110.7(16) .
O204 C214 O203 124.9(19) .
O204 C214 C215 124.4(19) .
F206 C215 C214 115.0(19) .
F206 C215 F204 106(2) .
F205 C215 F206 109(2) .
F205 C215 C214 112.9(18) .
F205 C215 F204 102(2) .
F204 C215 C214 110(2) .
F203 C217 F201 109.3(14) .
F203 C217 F202 107.7(14) .
F203 C217 C216 112.9(13) .
F201 C217 F202 105.1(13) .
F201 C217 C216 111.2(13) .
F202 C217 C216 110.3(13) .
O201 C216 C217 110.9(13) .
O202 C216 O201 127.0(14) .
O202 C216 C217 122.0(14) .
C113 C114 H114 122.4 .
C113 C114 O103 115.3(14) .
O103 C114 H114 122.4 .
Au10 C113 H113 118.4 .
C114 C113 Au10 123.2(11) .
C114 C113 H113 118.4 .
C115 O103 C114 116.1(12) .
O103 C115 C116 109.5(13) .
O104 C115 O103 129.8(15) .
O104 C115 C116 120.7(13) .
F105 C116 F104 108.5(13) .
F105 C116 C115 111.1(15) .
F105 C116 F106 108.8(15) .
F104 C116 C115 108.3(14) .
F104 C116 F106 106.9(15) .
F106 C116 C115 113.0(13) .
C204 C211 H21A 109.5 .
C204 C211 H21B 109.5 .
C204 C211 H21C 109.5 .
H21A C211 H21B 109.5 .
H21A C211 H21C 109.5 .
H21B C211 H21C 109.5 .
C902 C902 Cl90 131(2) 3_655
Cl90 Cl90 C902 160(3) 3_645

loop_
_geom_bond_atom_site_label_1
_geom_bond_atom_site_label_2
_geom_bond_distance
_geom_bond_site_symmetry_2
Au20 O201 2.137(11) .
Au20 C212 2.008(18) .
Au20 C201 2.009(12) .
Au20 N201 2.074(11) .
O201 C216 1.252(19) .
C212 H212 0.9500 .
C212 C213 1.23(2) .
C202 C206 1.48(2) .
C202 C201 1.385(18) .
C202 C52 1.412(18) .
O203 C213 1.40(2) .
O203 C214 1.35(2) .
C206 C210 1.37(2) .
C206 N201 1.348(18) .
C207 H207 0.9500 .
C207 N201 1.346(17) .
C207 C208 1.37(2) .
C213 H213 0.9500 .
C201 C205 1.413(18) .
C210 H210 0.9500 .
C210 C209 1.34(2) .
C205 H205 0.9500 .
C205 C204 1.39(2) .
C204 C203 1.38(2) .
C204 C211 1.51(2) .
C209 H209 0.9500 .
C209 C208 1.36(2) .
C52 H52 0.9500 .
C52 C203 1.39(2) .
C203 H203 0.9500 .
Au10 C101 2.007(11) .
Au10 O101 2.110(8) .
Au10 N101 2.070(11) .
Au10 C113 2.028(13) .
F102 C118 1.273(18) .
F103 C118 1.349(16) .
F101 C118 1.334(17) .
C108 H108 0.9500 .
C108 C109 1.395(19) .
C108 N101 1.355(16) .
C101 C102 1.447(18) .
C101 C106 1.352(18) .
C105 C104 1.38(2) .
C105 C112 1.528(19) .
C105 C106 1.403(18) .
C109 H109 0.9500 .
C109 C110 1.39(2) .
C117 O101 1.298(17) .
C117 C118 1.554(18) .
C117 O102 1.223(17) .
C103 H103 0.9500 .
C103 C104 1.405(19) .
C103 C102 1.378(17) .
C111 H111 0.9500 .
C111 C107 1.38(2) .
C111 C110 1.44(2) .
C104 H104 0.9500 .
C112 H11A 0.9800 .
C112 H11B 0.9800 .
C112 H11C 0.9800 .
C102 C107 1.46(2) .
C107 N101 1.377(16) .
F203 C217 1.27(2) .
F201 C217 1.345(18) .
F202 C217 1.37(2) .
O202 C216 1.191(17) .
C110 H110 0.9500 .
C208 H208 0.9500 .
F206 C215 1.27(3) .
O204 C214 1.16(3) .
C106 H106 0.9500 .
F205 C215 1.22(2) .
C214 C215 1.52(3) .
C215 F204 1.32(3) .
C217 C216 1.53(2) .
C114 H114 0.9500 .
C114 C113 1.293(19) .
C114 O103 1.449(18) .
C113 H113 0.9500 .
O103 C115 1.325(17) .
O104 C115 1.176(18) .
F105 C116 1.303(19) .
F104 C116 1.33(2) .
C115 C116 1.56(2) .
F106 C116 1.337(19) .
C211 H21A 0.9800 .
C211 H21B 0.9800 .
C211 H21C 0.9800 .
C902 C902 1.00(3) 3_655
C902 Cl90 1.58(2) .
C901 C901 1.66(7) 3_676
Cl90 Cl90 0.84(2) 3_645

loop_
_geom_torsion_atom_site_label_1
_geom_torsion_atom_site_label_2
_geom_torsion_atom_site_label_3
_geom_torsion_atom_site_label_4
_geom_torsion
_geom_torsion_site_symmetry_1
_geom_torsion_site_symmetry_4
Au20 O201 C216 O202 11(2) . .
Au20 O201 C216 C217 -167.3(9) . .
Au20 C212 C213 O203 -179.4(12) . .
Au20 C201 C205 C204 -177.4(11) . .
C202 C206 C210 C209 178.7(14) . .
C202 C206 N201 Au20 -1.6(15) . .
C202 C206 N201 C207 -177.5(12) . .
C202 C201 C205 C204 -4(2) . .
C202 C52 C203 C204 1(2) . .
O203 C214 C215 F206 26(3) . .
O203 C214 C215 F205 152(2) . .
O203 C214 C215 F204 -94(3) . .
C206 C202 C201 Au20 -0.5(16) . .
C206 C202 C201 C205 -175.0(13) . .
C206 C202 C52 C203 176.4(14) . .
C206 C210 C209 C208 0(2) . .
C213 O203 C214 O204 2(4) . .
C213 O203 C214 C215 -179.6(17) . .
C201 C202 C206 C210 -177.5(14) . .
C201 C202 C206 N201 1.4(18) . .
C201 C202 C52 C203 -2(2) . .
C201 C205 C204 C203 2(2) . .
C201 C205 C204 C211 -174.8(14) . .
C210 C206 N201 Au20 177.4(11) . .
C210 C206 N201 C207 2(2) . .
C210 C209 C208 C207 -1(2) . .
C205 C204 C203 C52 -1(2) . .
C52 C202 C206 C210 4(2) . .
C52 C202 C206 N201 -177.1(13) . .
C52 C202 C201 Au20 178.1(11) . .
C52 C202 C201 C205 4(2) . .
Au10 C101 C102 C103 -177.7(10) . .
Au10 C101 C102 C107 5.1(15) . .
Au10 C101 C106 C105 176.4(10) . .
C108 C109 C110 C111 -3(2) . .
C101 C102 C107 C111 176.5(13) . .
C101 C102 C107 N101 -4.9(17) . .
C109 C108 N101 Au10 179.9(10) . .
C109 C108 N101 C107 1.1(19) . .
O101 C117 C118 F102 174.0(12) . .
O101 C117 C118 F103 52.6(16) . .
O101 C117 C118 F101 -64.0(14) . .
C118 C117 O101 Au10 175.5(8) . .
C103 C102 C107 C111 0(2) . .
C103 C102 C107 N101 178.1(13) . .
C111 C107 N101 Au10 -179.2(11) . .
C111 C107 N101 C108 -0.3(19) . .
C104 C105 C106 C101 -1(2) . .
C104 C103 C102 C101 2(2) . .
C104 C103 C102 C107 178.7(12) . .
C112 C105 C104 C103 -179.8(13) . .
C112 C105 C106 C101 177.5(13) . .
C102 C101 C106 C105 4(2) . .
C102 C103 C104 C105 1(2) . .
C102 C107 N101 Au10 2.2(14) . .
C102 C107 N101 C108 -178.8(11) . .
C107 C111 C110 C109 4(2) . .
N101 C108 C109 C110 1(2) . .
O102 C117 O101 Au10 -8.5(19) . .
O102 C117 C118 F102 -2.5(18) . .
O102 C117 C118 F103 -124.0(14) . .
O102 C117 C118 F101 119.5(14) . .
F203 C217 C216 O201 67.1(17) . .
F203 C217 C216 O202 -111.3(17) . .
F201 C217 C216 O201 -56.2(18) . .
F201 C217 C216 O202 125.4(16) . .
N201 C206 C210 C209 0(2) . .
N201 C207 C208 C209 2(2) . .
F202 C217 C216 O201 -172.4(13) . .
F202 C217 C216 O202 9(2) . .
C110 C111 C107 C102 176.2(13) . .
C110 C111 C107 N101 -2(2) . .
C208 C207 N201 Au20 -178.0(10) . .
C208 C207 N201 C206 -3(2) . .
O204 C214 C215 F206 -156(3) . .
O204 C214 C215 F205 -29(4) . .
O204 C214 C215 F204 84(3) . .
C106 C101 C102 C103 -4.1(19) . .
C106 C101 C102 C107 178.8(12) . .
C106 C105 C104 C103 -1(2) . .
C214 O203 C213 C212 -166(2) . .
C114 O103 C115 O104 -5(2) . .
C114 O103 C115 C116 177.2(12) . .
C113 C114 O103 C115 173.8(13) . .
O103 C114 C113 Au10 175.6(9) . .
O103 C115 C116 F105 -148.1(14) . .
O103 C115 C116 F104 92.8(14) . .
O103 C115 C116 F106 -25.5(19) . .
O104 C115 C116 F105 34(2) . .
O104 C115 C116 F104 -85.6(19) . .
O104 C115 C116 F106 156.1(16) . .
C211 C204 C203 C52 176.4(14) . .
C902 C902 Cl90 Cl90 -25(10) 3_655 3_645

loop_
_twin_individual_id
_twin_individual_mass_fraction_refined
1 0.5694(14)
2 0.4306(14)
